data_2231564
loop_
_publ_author_name
'Chantrapromma, Suchada'
'Ruanwas, Pumsak'
'Fun, Hoong-Kun'

_publ_section_title
;
 (<i>E</i>)-1-(2-Aminophenyl)-3-(3,4,5-trimethoxyphenyl)prop-2-en-1-one
;
_journal_coeditor_code IS2761
_journal_issue 9
_journal_name_full 'Acta Crystallographica Section E'
_journal_page_first o2485
_journal_page_last o2486
_journal_paper_doi 10.1107/S1600536811033861
_journal_volume 67
_journal_year 2011
_chemical_formula_iupac 'C18 H19 N O4'
_chemical_formula_moiety 'C18 H19 N O4'
_chemical_formula_sum 'C18 H19 N O4'
_chemical_formula_weight 313.34
_chemical_melting_point_gt 391
_chemical_melting_point_lt 393
_chemical_name_systematic
;
(<i>E</i>)-1-(2-Aminophenyl)-3-(3,4,5-trimethoxyphenyl)prop-2-en-1-one
;
_space_group_IT_number 14
_symmetry_cell_setting monoclinic
_symmetry_space_group_name_Hall '-P 2ybc'
_symmetry_space_group_name_H-M 'P 1 21/c 1'
_atom_sites_solution_hydrogens geom
_atom_sites_solution_primary direct
_atom_sites_solution_secondary difmap
_audit_creation_method SHELXL-97
_cell_angle_alpha 90.00
_cell_angle_beta 127.0430(10)
_cell_angle_gamma 90.00
_cell_formula_units_Z 12
_cell_length_a 14.8537(3)
_cell_length_b 20.5009(4)
_cell_length_c 19.5952(3)
_cell_measurement_reflns_used 10835
_cell_measurement_temperature 100
_cell_measurement_theta_max 27.50
_cell_measurement_theta_min 1.64
_cell_volume 4762.78(16)
_computing_cell_refinement 'SAINT (Bruker, 2005)'
_computing_data_collection 'APEX2 (Bruker, 2005)'
_computing_data_reduction 'SAINT (Bruker, 2005)'
_computing_molecular_graphics 'SHELXTL (Sheldrick, 2008)'
_computing_publication_material
;
SHELXTL  (Sheldrick, 2008) and PLATON (Spek, 2009)
;
_computing_structure_refinement 'SHELXTL (Sheldrick, 2008)'
_computing_structure_solution 'SHELXTL (Sheldrick, 2008)'
_diffrn_ambient_temperature 100
_diffrn_measured_fraction_theta_full 0.990
_diffrn_measured_fraction_theta_max 0.990
_diffrn_measurement_device_type 'Bruker APEXII CCD area-detector'
_diffrn_measurement_method '\f and \w scans'
_diffrn_radiation_monochromator graphite
_diffrn_radiation_source 'sealed tube'
_diffrn_radiation_type MoK\a
_diffrn_radiation_wavelength 0.71073
_diffrn_reflns_av_R_equivalents 0.0479
_diffrn_reflns_av_sigmaI/netI 0.0748
_diffrn_reflns_limit_h_max 19
_diffrn_reflns_limit_h_min -16
_diffrn_reflns_limit_k_max 23
_diffrn_reflns_limit_k_min -26
_diffrn_reflns_limit_l_max 22
_diffrn_reflns_limit_l_min -25
_diffrn_reflns_number 48383
_diffrn_reflns_theta_full 27.50
_diffrn_reflns_theta_max 27.50
_diffrn_reflns_theta_min 1.64
_diffrn_standards_number 0
_exptl_absorpt_coefficient_mu 0.093
_exptl_absorpt_correction_T_max 0.9873
_exptl_absorpt_correction_T_min 0.9637
_exptl_absorpt_correction_type multi-scan
_exptl_absorpt_process_details '(SADABS; Bruker, 2005)'
_exptl_crystal_colour Orange
_exptl_crystal_density_diffrn 1.311
_exptl_crystal_density_method 'not measured'
_exptl_crystal_description Block
_exptl_crystal_F_000 1992
_exptl_crystal_size_max 0.40
_exptl_crystal_size_mid 0.20
_exptl_crystal_size_min 0.14
_refine_diff_density_max 0.289
_refine_diff_density_min -0.243
_refine_ls_extinction_method none
_refine_ls_goodness_of_fit_ref 1.023
_refine_ls_hydrogen_treatment constr
_refine_ls_matrix_type full
_refine_ls_number_parameters 631
_refine_ls_number_reflns 10835
_refine_ls_number_restraints 0
_refine_ls_restrained_S_all 1.023
_refine_ls_R_factor_all 0.1119
_refine_ls_R_factor_gt 0.0645
_refine_ls_shift/su_max 0.001
_refine_ls_shift/su_mean 0.001
_refine_ls_structure_factor_coef Fsqd
_refine_ls_weighting_details 'calc w=1/[\s^2^(Fo^2^)+(0.0450P)^2^+2.0308P] where P=(Fo^2^+2Fc^2^)/3'
_refine_ls_weighting_scheme calc
_refine_ls_wR_factor_gt 0.1102
_refine_ls_wR_factor_ref 0.1244
_reflns_number_gt 6967
_reflns_number_total 10835
_reflns_threshold_expression 'I > 2\s(I)'
_cod_data_source_file is2761.cif
_cod_data_source_block I
_cod_original_sg_symbol_H-M 'P 21/c'
_cod_database_code 2231564
_cod_database_fobs_code 2231564

loop_
_symmetry_equiv_pos_as_xyz
'x, y, z'
'-x, y+1/2, -z+1/2'
'-x, -y, -z'
'x, -y-1/2, z-1/2'

loop_
_atom_site_type_symbol
_atom_site_label
_atom_site_fract_x
_atom_site_fract_y
_atom_site_fract_z
_atom_site_U_iso_or_equiv
_atom_site_adp_type
_atom_site_calc_flag
_atom_site_refinement_flags
_atom_site_occupancy
_atom_site_symmetry_multiplicity
O O1A -0.08557(11) 0.59998(7) 0.41896(8) 0.0254(3) Uani d . 1 1
O O2A 0.52673(11) 0.57793(7) 0.68570(9) 0.0257(3) Uani d . 1 1
O O3A 0.58623(10) 0.54643(6) 0.83977(8) 0.0217(3) Uani d . 1 1
O O4A 0.43538(11) 0.53968(7) 0.87214(8) 0.0261(3) Uani d . 1 1
N N1A -0.30521(14) 0.59162(8) 0.32895(10) 0.0261(4) Uani d . 1 1
H H19 -0.2434 0.5920 0.3292 0.031 Uiso d R 1 1
H H20 -0.3747 0.5857 0.2819 0.031 Uiso d R 1 1
C C1A -0.16618(18) 0.58769(11) 0.56039(13) 0.0298(5) Uani d . 1 1
H H1 -0.0930 0.5865 0.6135 0.036 Uiso calc R 1 1
C C2A -0.25800(19) 0.58977(12) 0.56076(15) 0.0400(6) Uani d . 1 1
H H2 -0.2484 0.5914 0.6132 0.048 Uiso calc R 1 1
C C3A -0.36563(19) 0.58947(12) 0.48320(15) 0.0382(6) Uani d . 1 1
H H3 -0.4297 0.5902 0.4830 0.046 Uiso calc R 1 1
C C4A -0.38029(17) 0.58815(10) 0.40738(14) 0.0290(5) Uani d . 1 1
H H4 -0.4545 0.5871 0.3552 0.035 Uiso calc R 1 1
C C5A -0.28689(17) 0.58837(9) 0.40534(13) 0.0209(4) Uani d . 1 1
C C6A -0.17632(16) 0.58721(9) 0.48412(12) 0.0200(4) Uani d . 1 1
C C7A -0.07679(16) 0.58959(9) 0.48529(12) 0.0187(4) Uani d . 1 1
C C8A 0.03760(16) 0.58068(9) 0.56635(12) 0.0210(4) Uani d . 1 1
H H5 0.0462 0.5717 0.6176 0.025 Uiso calc R 1 1
C C9A 0.12831(16) 0.58506(10) 0.56832(12) 0.0221(5) Uani d . 1 1
H H6 0.1144 0.5951 0.5154 0.027 Uiso calc R 1 1
C C10A 0.24653(16) 0.57655(9) 0.64106(12) 0.0195(4) Uani d . 1 1
C C11A 0.32747(16) 0.58125(9) 0.62651(13) 0.0217(5) Uani d . 1 1
H H11A 0.3048 0.5905 0.5707 0.026 Uiso calc R 1 1
C C12A 0.44065(16) 0.57256(9) 0.69308(13) 0.0197(4) Uani d . 1 1
C C13A 0.47368(15) 0.55830(9) 0.77447(12) 0.0188(4) Uani d . 1 1
C C14A 0.39307(16) 0.55402(9) 0.78950(12) 0.0194(4) Uani d . 1 1
C C15A 0.28019(16) 0.56340(9) 0.72344(12) 0.0212(5) Uani d . 1 1
H H15A 0.2256 0.5609 0.7339 0.025 Uiso calc R 1 1
C C16A 0.49555(19) 0.59344(11) 0.60286(14) 0.0324(5) Uani d . 1 1
H H16A 0.5637 0.5985 0.6062 0.049 Uiso calc R 1 1
H H16B 0.4526 0.6343 0.5827 0.049 Uiso calc R 1 1
H H16C 0.4491 0.5582 0.5629 0.049 Uiso calc R 1 1
C C17A 0.64119(18) 0.60101(10) 0.89646(14) 0.0310(5) Uani d . 1 1
H H17A 0.7197 0.5897 0.9424 0.047 Uiso calc R 1 1
H H17B 0.6021 0.6122 0.9211 0.047 Uiso calc R 1 1
H H17C 0.6393 0.6385 0.8646 0.047 Uiso calc R 1 1
C C18A 0.35598(18) 0.53242(14) 0.88995(14) 0.0434(7) Uani d . 1 1
H H18A 0.3962 0.5245 0.9512 0.065 Uiso calc R 1 1
H H18B 0.3061 0.4955 0.8574 0.065 Uiso calc R 1 1
H H18C 0.3110 0.5723 0.8735 0.065 Uiso calc R 1 1
O O1B 0.08702(11) 0.85840(7) 0.53926(9) 0.0263(3) Uani d . 1 1
O O2B 0.38583(13) 0.68996(8) 0.39865(10) 0.0442(4) Uani d . 1 1
O O3B 0.24409(14) 0.59389(8) 0.30000(10) 0.0420(4) Uani d . 1 1
O O4B 0.06198(13) 0.56659(7) 0.29336(9) 0.0312(4) Uani d . 1 1
N N1B 0.01004(16) 0.88768(9) 0.62644(12) 0.0355(5) Uani d . 1 1
H H21 0.0618 0.8949 0.6190 0.043 Uiso d R 1 1
H H22 0.0069 0.9101 0.6625 0.043 Uiso d R 1 1
C C1B -0.15505(16) 0.75738(10) 0.46919(13) 0.0235(5) Uani d . 1 1
H H7 -0.1558 0.7316 0.4286 0.028 Uiso calc R 1 1
C C2B -0.23981(17) 0.74915(10) 0.47736(14) 0.0282(5) Uani d . 1 1
H H8 -0.2990 0.7189 0.4421 0.034 Uiso calc R 1 1
C C3B -0.23785(17) 0.78576(10) 0.53797(13) 0.0275(5) Uani d . 1 1
H H9 -0.2950 0.7796 0.5452 0.033 Uiso calc R 1 1
C C4B -0.15435(17) 0.83070(10) 0.58735(13) 0.0257(5) Uani d . 1 1
H H10 -0.1545 0.8551 0.6285 0.031 Uiso calc R 1 1
C C5B -0.06833(16) 0.84142(10) 0.57843(12) 0.0218(5) Uani d . 1 1
C C6B -0.06701(16) 0.80257(9) 0.51860(12) 0.0194(4) Uani d . 1 1
C C7B 0.02390(16) 0.80988(10) 0.50969(12) 0.0199(4) Uani d . 1 1
C C8B 0.04421(16) 0.75847(10) 0.46772(12) 0.0212(5) Uani d . 1 1
H H11 -0.0085 0.7239 0.4389 0.025 Uiso calc R 1 1
C C9B 0.13545(17) 0.75989(10) 0.46976(12) 0.0228(5) Uani d . 1 1
H H12 0.1867 0.7948 0.5008 0.027 Uiso calc R 1 1
C C10B 0.16565(16) 0.71376(10) 0.42958(12) 0.0221(5) Uani d . 1 1
C C11B 0.26417(17) 0.72409(11) 0.43726(13) 0.0283(5) Uani d . 1 1
H H11B 0.3124 0.7594 0.4708 0.034 Uiso calc R 1 1
C C12B 0.29238(18) 0.68327(11) 0.39632(13) 0.0301(5) Uani d . 1 1
C C13B 0.22229(18) 0.63080(11) 0.34738(13) 0.0288(5) Uani d . 1 1
C C14B 0.12561(17) 0.61928(10) 0.34194(13) 0.0246(5) Uani d . 1 1
C C15B 0.09686(17) 0.66057(10) 0.38183(12) 0.0228(5) Uani d . 1 1
H H15B 0.0300 0.6528 0.3768 0.027 Uiso calc R 1 1
C C16B 0.4517(2) 0.74717(15) 0.43696(18) 0.0567(8) Uani d . 1 1
H H16D 0.5096 0.7488 0.4278 0.085 Uiso calc R 1 1
H H16E 0.4879 0.7466 0.4985 0.085 Uiso calc R 1 1
H H16F 0.4030 0.7856 0.4111 0.085 Uiso calc R 1 1
C C17B 0.3097(2) 0.53913(13) 0.33892(17) 0.0558(8) Uani d . 1 1
H H17D 0.3303 0.5212 0.3037 0.084 Uiso calc R 1 1
H H17E 0.2672 0.5064 0.3454 0.084 Uiso calc R 1 1
H H17F 0.3783 0.5508 0.3953 0.084 Uiso calc R 1 1
C C18B -0.0306(2) 0.54963(11) 0.29440(15) 0.0357(6) Uani d . 1 1
H H18D -0.0659 0.5095 0.2615 0.054 Uiso calc R 1 1
H H18E -0.0861 0.5850 0.2688 0.054 Uiso calc R 1 1
H H18F -0.0031 0.5428 0.3536 0.054 Uiso calc R 1 1
O O1C 0.61005(12) 0.66222(7) 0.14192(10) 0.0341(4) Uani d . 1 1
O O2C 1.10540(11) 0.85256(7) 0.27075(9) 0.0254(3) Uani d . 1 1
O O3C 1.10744(11) 0.95187(7) 0.36002(8) 0.0249(3) Uani d . 1 1
O O4C 0.94560(11) 0.96655(6) 0.38012(9) 0.0246(3) Uani d . 1 1
N N1C 0.45888(15) 0.58972(9) 0.13558(12) 0.0347(5) Uani d . 1 1
H H23 0.5094 0.5926 0.1224 0.042 Uiso d R 1 1
H H24 0.4258 0.5552 0.1314 0.042 Uiso d R 1 1
C C1C 0.46971(17) 0.75639(10) 0.21002(13) 0.0274(5) Uani d . 1 1
H H13 0.5096 0.7962 0.2222 0.033 Uiso calc R 1 1
C C2C 0.38575(18) 0.75371(11) 0.22009(14) 0.0326(5) Uani d . 1 1
H H14 0.3670 0.7912 0.2377 0.039 Uiso calc R 1 1
C C3C 0.32890(18) 0.69528(11) 0.20407(14) 0.0330(6) Uani d . 1 1
H H15 0.2723 0.6924 0.2124 0.040 Uiso calc R 1 1
C C4C 0.35370(17) 0.64185(11) 0.17648(14) 0.0305(5) Uani d . 1 1
H H16 0.3139 0.6023 0.1661 0.037 Uiso calc R 1 1
C C5C 0.43660(16) 0.64397(10) 0.16316(13) 0.0247(5) Uani d . 1 1
C C6C 0.49882(16) 0.70271(10) 0.18239(13) 0.0231(5) Uani d . 1 1
C C7C 0.59376(17) 0.70559(10) 0.17751(13) 0.0243(5) Uani d . 1 1
C C8C 0.67448(17) 0.76082(10) 0.21832(13) 0.0251(5) Uani d . 1 1
H H17 0.6606 0.7955 0.2431 0.030 Uiso calc R 1 1
C C9C 0.76553(16) 0.76249(10) 0.22076(12) 0.0222(5) Uani d . 1 1
H H18 0.7752 0.7266 0.1951 0.027 Uiso calc R 1 1
C C10C 0.85310(16) 0.81274(9) 0.25809(12) 0.0201(4) Uani d . 1 1
C C11C 0.93685(16) 0.80714(10) 0.24673(12) 0.0212(5) Uani d . 1 1
H H11C 0.9360 0.7712 0.2157 0.025 Uiso calc R 1 1
C C12C 1.02123(16) 0.85350(10) 0.28036(12) 0.0201(4) Uani d . 1 1
C C13C 1.02328(16) 0.90582(9) 0.32670(12) 0.0193(4) Uani d . 1 1
C C14C 0.93758(16) 0.91248(9) 0.33641(12) 0.0190(4) Uani d . 1 1
C C15C 0.85315(16) 0.86616(10) 0.30274(12) 0.0205(4) Uani d . 1 1
H H15C 0.7956 0.8705 0.3098 0.025 Uiso calc R 1 1
C C16C 1.10465(18) 0.79886(10) 0.22338(14) 0.0288(5) Uani d . 1 1
H H16G 1.1680 0.8032 0.2205 0.043 Uiso calc R 1 1
H H16H 1.0336 0.7989 0.1654 0.043 Uiso calc R 1 1
H H16I 1.1118 0.7578 0.2519 0.043 Uiso calc R 1 1
C C17C 1.1897(2) 0.94771(14) 0.45019(14) 0.0450(7) Uani d . 1 1
H H17G 1.2346 0.9879 0.4715 0.068 Uiso calc R 1 1
H H17H 1.2393 0.9104 0.4642 0.068 Uiso calc R 1 1
H H17I 1.1520 0.9420 0.4771 0.068 Uiso calc R 1 1
C C18C 0.86882(17) 0.97201(10) 0.40105(14) 0.0262(5) Uani d . 1 1
H H18G 0.8839 1.0125 0.4329 0.039 Uiso calc R 1 1
H H18H 0.8786 0.9347 0.4362 0.039 Uiso calc R 1 1
H H18I 0.7913 0.9726 0.3484 0.039 Uiso calc R 1 1

loop_
_atom_site_aniso_label
_atom_site_aniso_U_11
_atom_site_aniso_U_22
_atom_site_aniso_U_33
_atom_site_aniso_U_12
_atom_site_aniso_U_13
_atom_site_aniso_U_23
O1A 0.0228(7) 0.0336(9) 0.0183(7) 0.0006(6) 0.0115(7) 0.0015(7)
O2A 0.0243(8) 0.0322(9) 0.0282(8) 0.0024(6) 0.0198(7) 0.0040(7)
O3A 0.0157(7) 0.0215(8) 0.0240(8) 0.0003(6) 0.0099(6) -0.0021(6)
O4A 0.0186(7) 0.0402(9) 0.0204(7) 0.0043(6) 0.0122(6) 0.0058(7)
N1A 0.0178(9) 0.0356(11) 0.0172(9) -0.0010(8) 0.0064(8) -0.0008(8)
C1A 0.0239(11) 0.0403(15) 0.0217(11) -0.0081(10) 0.0119(10) -0.0038(11)
C2A 0.0361(14) 0.0633(18) 0.0298(13) -0.0146(12) 0.0248(12) -0.0102(12)
C3A 0.0301(13) 0.0533(17) 0.0401(14) -0.0135(12) 0.0258(12) -0.0116(13)
C4A 0.0183(11) 0.0329(14) 0.0296(12) -0.0082(10) 0.0110(10) -0.0068(11)
C5A 0.0243(11) 0.0125(11) 0.0240(11) -0.0028(9) 0.0136(10) -0.0029(9)
C6A 0.0223(11) 0.0166(11) 0.0204(11) -0.0029(9) 0.0125(9) -0.0025(9)
C7A 0.0238(11) 0.0105(11) 0.0208(11) -0.0019(8) 0.0129(9) -0.0018(9)
C8A 0.0245(11) 0.0191(12) 0.0179(10) -0.0002(9) 0.0120(9) 0.0015(9)
C9A 0.0239(11) 0.0238(12) 0.0187(10) 0.0018(9) 0.0129(9) 0.0017(9)
C10A 0.0210(10) 0.0151(11) 0.0209(11) 0.0012(8) 0.0119(9) 0.0006(9)
C11A 0.0258(11) 0.0214(12) 0.0205(11) 0.0021(9) 0.0154(10) 0.0022(9)
C12A 0.0211(11) 0.0153(11) 0.0270(11) 0.0001(9) 0.0168(10) -0.0014(9)
C13A 0.0174(10) 0.0128(11) 0.0227(11) 0.0007(8) 0.0102(9) -0.0005(9)
C14A 0.0213(10) 0.0175(11) 0.0187(10) 0.0011(9) 0.0117(9) 0.0008(9)
C15A 0.0199(10) 0.0206(12) 0.0259(11) 0.0005(9) 0.0153(10) 0.0012(9)
C16A 0.0343(13) 0.0419(15) 0.0320(13) 0.0026(11) 0.0257(11) 0.0042(11)
C17A 0.0226(11) 0.0274(13) 0.0328(13) -0.0062(10) 0.0112(10) -0.0104(11)
C18A 0.0260(12) 0.081(2) 0.0289(13) 0.0116(13) 0.0196(11) 0.0183(13)
O1B 0.0258(8) 0.0237(9) 0.0293(8) -0.0047(7) 0.0166(7) -0.0044(7)
O2B 0.0310(9) 0.0638(12) 0.0452(10) -0.0059(9) 0.0269(8) -0.0117(9)
O3B 0.0540(11) 0.0458(11) 0.0364(9) 0.0192(9) 0.0327(9) 0.0067(8)
O4B 0.0477(10) 0.0257(9) 0.0322(9) -0.0040(7) 0.0304(8) -0.0053(7)
N1B 0.0460(12) 0.0374(12) 0.0363(11) -0.0174(10) 0.0318(10) -0.0177(10)
C1B 0.0231(11) 0.0168(12) 0.0256(11) 0.0028(9) 0.0120(10) 0.0003(9)
C2B 0.0225(11) 0.0205(12) 0.0348(13) -0.0010(9) 0.0137(10) 0.0010(10)
C3B 0.0258(12) 0.0275(13) 0.0307(12) 0.0040(10) 0.0178(11) 0.0087(11)
C4B 0.0294(12) 0.0285(13) 0.0214(11) 0.0027(10) 0.0165(10) 0.0044(10)
C5B 0.0243(11) 0.0195(12) 0.0179(10) 0.0027(9) 0.0106(9) 0.0051(9)
C6B 0.0219(10) 0.0145(11) 0.0185(10) 0.0032(9) 0.0105(9) 0.0043(9)
C7B 0.0197(10) 0.0177(12) 0.0161(10) 0.0015(9) 0.0075(9) 0.0039(9)
C8B 0.0235(11) 0.0174(12) 0.0200(11) -0.0025(9) 0.0117(9) -0.0001(9)
C9B 0.0240(11) 0.0209(12) 0.0183(11) -0.0028(9) 0.0100(9) -0.0001(9)
C10B 0.0245(11) 0.0238(12) 0.0169(10) 0.0033(9) 0.0119(9) 0.0051(9)
C11B 0.0241(11) 0.0338(14) 0.0227(11) -0.0010(10) 0.0118(10) -0.0010(10)
C12B 0.0254(12) 0.0411(15) 0.0270(12) 0.0058(11) 0.0176(10) 0.0050(11)
C13B 0.0333(12) 0.0341(14) 0.0236(11) 0.0106(11) 0.0195(11) 0.0054(11)
C14B 0.0329(12) 0.0226(13) 0.0182(11) 0.0030(10) 0.0154(10) 0.0035(10)
C15B 0.0265(11) 0.0229(12) 0.0203(11) 0.0028(9) 0.0148(10) 0.0047(9)
C16B 0.0348(14) 0.090(2) 0.0536(17) -0.0210(15) 0.0311(14) -0.0245(17)
C17B 0.0668(19) 0.0480(18) 0.0478(17) 0.0259(15) 0.0320(16) 0.0070(14)
C18B 0.0551(15) 0.0293(14) 0.0389(14) -0.0165(12) 0.0369(13) -0.0114(11)
O1C 0.0397(9) 0.0287(9) 0.0403(9) -0.0107(7) 0.0275(8) -0.0132(8)
O2C 0.0274(8) 0.0291(9) 0.0277(8) -0.0049(6) 0.0209(7) -0.0052(7)
O3C 0.0274(8) 0.0257(8) 0.0228(8) -0.0103(7) 0.0158(7) -0.0026(6)
O4C 0.0302(8) 0.0190(8) 0.0325(8) -0.0048(6) 0.0230(7) -0.0066(7)
N1C 0.0271(10) 0.0202(11) 0.0463(12) -0.0064(8) 0.0166(10) -0.0038(9)
C1C 0.0246(11) 0.0222(13) 0.0304(12) -0.0056(9) 0.0139(10) -0.0011(10)
C2C 0.0299(12) 0.0305(14) 0.0392(14) -0.0020(11) 0.0217(11) -0.0032(11)
C3C 0.0235(12) 0.0404(15) 0.0328(13) -0.0018(11) 0.0157(11) 0.0056(11)
C4C 0.0192(11) 0.0266(13) 0.0318(13) -0.0057(10) 0.0080(10) 0.0064(11)
C5C 0.0174(10) 0.0201(12) 0.0211(11) 0.0005(9) 0.0035(9) 0.0055(10)
C6C 0.0208(11) 0.0197(12) 0.0216(11) -0.0010(9) 0.0089(9) 0.0016(9)
C7C 0.0254(11) 0.0213(12) 0.0213(11) 0.0005(9) 0.0114(10) 0.0019(10)
C8C 0.0272(11) 0.0209(12) 0.0262(12) -0.0044(9) 0.0156(10) -0.0046(10)
C9C 0.0267(11) 0.0213(12) 0.0189(11) -0.0029(9) 0.0139(10) -0.0031(9)
C10C 0.0223(10) 0.0195(12) 0.0153(10) -0.0015(9) 0.0096(9) 0.0016(9)
C11C 0.0260(11) 0.0209(12) 0.0168(10) -0.0006(9) 0.0130(9) -0.0025(9)
C12C 0.0216(10) 0.0241(12) 0.0160(10) -0.0003(9) 0.0121(9) 0.0031(9)
C13C 0.0223(11) 0.0182(11) 0.0163(10) -0.0030(9) 0.0111(9) 0.0027(9)
C14C 0.0243(11) 0.0153(11) 0.0163(10) -0.0002(9) 0.0117(9) 0.0016(9)
C15C 0.0215(10) 0.0218(12) 0.0191(10) 0.0007(9) 0.0128(9) 0.0020(9)
C16C 0.0344(12) 0.0272(13) 0.0325(12) 0.0009(10) 0.0242(11) -0.0022(10)
C17C 0.0392(14) 0.0702(19) 0.0240(13) -0.0283(13) 0.0182(12) -0.0130(13)
C18C 0.0311(12) 0.0221(12) 0.0326(12) -0.0010(10) 0.0230(11) -0.0035(10)

loop_
_atom_type_symbol
_atom_type_description
_atom_type_scat_dispersion_real
_atom_type_scat_dispersion_imag
_atom_type_scat_source
C C 0.0033 0.0016 'International Tables Vol C Tables 4.2.6.8 and 6.1.1.4'
H H 0.0000 0.0000 'International Tables Vol C Tables 4.2.6.8 and 6.1.1.4'
N N 0.0061 0.0033 'International Tables Vol C Tables 4.2.6.8 and 6.1.1.4'
O O 0.0106 0.0060 'International Tables Vol C Tables 4.2.6.8 and 6.1.1.4'

loop_
_geom_angle_atom_site_label_1
_geom_angle_atom_site_label_2
_geom_angle_atom_site_label_3
_geom_angle
C12A O2A C16A 116.84(15)
C13A O3A C17A 112.68(14)
C14A O4A C18A 116.99(15)
C5A N1A H19 117.5
C5A N1A H20 118.5
H19 N1A H20 123.0
C2A C1A C6A 122.4(2)
C2A C1A H1 118.8
C6A C1A H1 118.8
C1A C2A C3A 119.1(2)
C1A C2A H2 120.4
C3A C2A H2 120.4
C4A C3A C2A 120.9(2)
C4A C3A H3 119.6
C2A C3A H3 119.6
C3A C4A C5A 121.0(2)
C3A C4A H4 119.5
C5A C4A H4 119.5
N1A C5A C4A 119.06(18)
N1A C5A C6A 122.18(17)
C4A C5A C6A 118.73(18)
C1A C6A C5A 117.81(17)
C1A C6A C7A 121.40(17)
C5A C6A C7A 120.68(17)
O1A C7A C6A 121.31(17)
O1A C7A C8A 118.18(17)
C6A C7A C8A 120.50(17)
C9A C8A C7A 120.76(18)
C9A C8A H5 119.6
C7A C8A H5 119.6
C8A C9A C10A 128.55(18)
C8A C9A H6 115.7
C10A C9A H6 115.7
C11A C10A C15A 119.74(17)
C11A C10A C9A 118.01(17)
C15A C10A C9A 122.24(17)
C12A C11A C10A 120.32(18)
C12A C11A H11A 119.8
C10A C11A H11A 119.8
O2A C12A C11A 124.66(17)
O2A C12A C13A 115.49(16)
C11A C12A C13A 119.85(17)
O3A C13A C12A 119.56(16)
O3A C13A C14A 120.36(17)
C12A C13A C14A 120.05(17)
O4A C14A C15A 124.81(17)
O4A C14A C13A 114.92(16)
C15A C14A C13A 120.27(17)
C14A C15A C10A 119.76(17)
C14A C15A H15A 120.1
C10A C15A H15A 120.1
O2A C16A H16A 109.5
O2A C16A H16B 109.5
H16A C16A H16B 109.5
O2A C16A H16C 109.5
H16A C16A H16C 109.5
H16B C16A H16C 109.5
O3A C17A H17A 109.5
O3A C17A H17B 109.5
H17A C17A H17B 109.5
O3A C17A H17C 109.5
H17A C17A H17C 109.5
H17B C17A H17C 109.5
O4A C18A H18A 109.5
O4A C18A H18B 109.5
H18A C18A H18B 109.5
O4A C18A H18C 109.5
H18A C18A H18C 109.5
H18B C18A H18C 109.5
C12B O2B C16B 117.57(18)
C17B O3B C13B 116.71(18)
C14B O4B C18B 116.60(15)
C5B N1B H21 118.5
C5B N1B H22 119.6
H21 N1B H22 121.9
C2B C1B C6B 122.59(19)
C2B C1B H7 118.7
C6B C1B H7 118.7
C1B C2B C3B 119.0(2)
C1B C2B H8 120.5
C3B C2B H8 120.5
C4B C3B C2B 120.69(19)
C4B C3B H9 119.7
C2B C3B H9 119.7
C3B C4B C5B 121.38(19)
C3B C4B H10 119.3
C5B C4B H10 119.3
N1B C5B C4B 119.33(18)
N1B C5B C6B 122.14(18)
C4B C5B C6B 118.53(18)
C1B C6B C5B 117.74(17)
C1B C6B C7B 121.67(18)
C5B C6B C7B 120.59(17)
O1B C7B C6B 120.96(17)
O1B C7B C8B 118.73(17)
C6B C7B C8B 120.28(17)
C9B C8B C7B 120.91(19)
C9B C8B H11 119.5
C7B C8B H11 119.5
C8B C9B C10B 127.30(19)
C8B C9B H12 116.3
C10B C9B H12 116.3
C11B C10B C15B 119.14(18)
C11B C10B C9B 119.07(19)
C15B C10B C9B 121.77(18)
C12B C11B C10B 120.6(2)
C12B C11B H11B 119.7
C10B C11B H11B 119.7
O2B C12B C11B 125.0(2)
O2B C12B C13B 114.90(18)
C11B C12B C13B 120.06(19)
O3B C13B C14B 120.3(2)
O3B C13B C12B 120.25(19)
C14B C13B C12B 119.29(18)
O4B C14B C15B 123.78(18)
O4B C14B C13B 115.69(18)
C15B C14B C13B 120.5(2)
C14B C15B C10B 120.36(19)
C14B C15B H15B 119.8
C10B C15B H15B 119.8
O2B C16B H16D 109.5
O2B C16B H16E 109.5
H16D C16B H16E 109.5
O2B C16B H16F 109.5
H16D C16B H16F 109.5
H16E C16B H16F 109.5
O3B C17B H17D 109.5
O3B C17B H17E 109.5
H17D C17B H17E 109.5
O3B C17B H17F 109.5
H17D C17B H17F 109.5
H17E C17B H17F 109.5
O4B C18B H18D 109.5
O4B C18B H18E 109.5
H18D C18B H18E 109.5
O4B C18B H18F 109.5
H18D C18B H18F 109.5
H18E C18B H18F 109.5
C12C O2C C16C 116.54(15)
C13C O3C C17C 113.79(15)
C14C O4C C18C 117.49(15)
C5C N1C H23 119.1
C5C N1C H24 117.5
H23 N1C H24 123.4
C2C C1C C6C 122.7(2)
C2C C1C H13 118.7
C6C C1C H13 118.7
C1C C2C C3C 118.8(2)
C1C C2C H14 120.6
C3C C2C H14 120.6
C4C C3C C2C 120.6(2)
C4C C3C H15 119.7
C2C C3C H15 119.7
C3C C4C C5C 121.6(2)
C3C C4C H16 119.2
C5C C4C H16 119.2
N1C C5C C4C 119.88(19)
N1C C5C C6C 121.45(18)
C4C C5C C6C 118.62(19)
C1C C6C C5C 117.59(18)
C1C C6C C7C 121.55(18)
C5C C6C C7C 120.78(18)
O1C C7C C6C 121.81(18)
O1C C7C C8C 118.80(18)
C6C C7C C8C 119.37(18)
C9C C8C C7C 120.99(19)
C9C C8C H17 119.5
C7C C8C H17 119.5
C8C C9C C10C 128.09(19)
C8C C9C H18 116.0
C10C C9C H18 116.0
C11C C10C C15C 119.94(17)
C11C C10C C9C 118.16(17)
C15C C10C C9C 121.89(17)
C12C C11C C10C 120.45(18)
C12C C11C H11C 119.8
C10C C11C H11C 119.8
O2C C12C C11C 124.33(17)
O2C C12C C13C 115.86(16)
C11C C12C C13C 119.81(17)
O3C C13C C12C 119.59(16)
O3C C13C C14C 120.51(17)
C12C C13C C14C 119.86(17)
O4C C14C C15C 124.73(17)
O4C C14C C13C 114.97(16)
C15C C14C C13C 120.31(17)
C14C C15C C10C 119.58(17)
C14C C15C H15C 120.2
C10C C15C H15C 120.2
O2C C16C H16G 109.5
O2C C16C H16H 109.5
H16G C16C H16H 109.5
O2C C16C H16I 109.5
H16G C16C H16I 109.5
H16H C16C H16I 109.5
O3C C17C H17G 109.5
O3C C17C H17H 109.5
H17G C17C H17H 109.5
O3C C17C H17I 109.5
H17G C17C H17I 109.5
H17H C17C H17I 109.5
O4C C18C H18G 109.5
O4C C18C H18H 109.5
H18G C18C H18H 109.5
O4C C18C H18I 109.5
H18G C18C H18I 109.5
H18H C18C H18I 109.5

loop_
_geom_bond_atom_site_label_1
_geom_bond_atom_site_label_2
_geom_bond_distance
O1A C7A 1.244(2)
O2A C12A 1.375(2)
O2A C16A 1.430(2)
O3A C13A 1.384(2)
O3A C17A 1.435(2)
O4A C14A 1.370(2)
O4A C18A 1.425(2)
N1A C5A 1.352(2)
N1A H19 0.9142
N1A H20 0.8852
C1A C2A 1.369(3)
C1A C6A 1.409(3)
C1A H1 0.9500
C2A C3A 1.392(3)
C2A H2 0.9500
C3A C4A 1.366(3)
C3A H3 0.9500
C4A C5A 1.412(3)
C4A H4 0.9500
C5A C6A 1.424(3)
C6A C7A 1.466(3)
C7A C8A 1.480(3)
C8A C9A 1.328(3)
C8A H5 0.9500
C9A C10A 1.460(3)
C9A H6 0.9500
C10A C11A 1.396(3)
C10A C15A 1.399(3)
C11A C12A 1.385(3)
C11A H11A 0.9500
C12A C13A 1.388(3)
C13A C14A 1.397(3)
C14A C15A 1.382(3)
C15A H15A 0.9500
C16A H16A 0.9800
C16A H16B 0.9800
C16A H16C 0.9800
C17A H17A 0.9800
C17A H17B 0.9800
C17A H17C 0.9800
C18A H18A 0.9800
C18A H18B 0.9800
C18A H18C 0.9800
O1B C7B 1.245(2)
O2B C12B 1.368(2)
O2B C16B 1.418(3)
O3B C17B 1.377(3)
O3B C13B 1.379(2)
O4B C14B 1.372(2)
O4B C18B 1.430(2)
N1B C5B 1.349(3)
N1B H21 0.8767
N1B H22 0.8666
C1B C2B 1.372(3)
C1B C6B 1.407(3)
C1B H7 0.9500
C2B C3B 1.390(3)
C2B H8 0.9500
C3B C4B 1.370(3)
C3B H9 0.9500
C4B C5B 1.407(3)
C4B H10 0.9500
C5B C6B 1.427(3)
C6B C7B 1.470(3)
C7B C8B 1.476(3)
C8B C9B 1.332(3)
C8B H11 0.9500
C9B C10B 1.463(3)
C9B H12 0.9500
C10B C11B 1.394(3)
C10B C15B 1.399(3)
C11B C12B 1.387(3)
C11B H11B 0.9500
C12B C13B 1.399(3)
C13B C14B 1.395(3)
C14B C15B 1.383(3)
C15B H15B 0.9500
C16B H16D 0.9800
C16B H16E 0.9800
C16B H16F 0.9800
C17B H17D 0.9800
C17B H17E 0.9800
C17B H17F 0.9800
C18B H18D 0.9800
C18B H18E 0.9800
C18B H18F 0.9800
O1C C7C 1.241(2)
O2C C12C 1.372(2)
O2C C16C 1.436(2)
O3C C13C 1.377(2)
O3C C17C 1.422(3)
O4C C14C 1.361(2)
O4C C18C 1.430(2)
N1C C5C 1.362(3)
N1C H23 0.9303
N1C H24 0.8372
C1C C2C 1.376(3)
C1C C6C 1.405(3)
C1C H13 0.9500
C2C C3C 1.388(3)
C2C H14 0.9500
C3C C4C 1.367(3)
C3C H15 0.9500
C4C C5C 1.405(3)
C4C H16 0.9500
C5C C6C 1.424(3)
C6C C7C 1.471(3)
C7C C8C 1.484(3)
C8C C9C 1.325(3)
C8C H17 0.9500
C9C C10C 1.464(3)
C9C H18 0.9500
C10C C11C 1.394(3)
C10C C15C 1.401(3)
C11C C12C 1.383(3)
C11C H11C 0.9500
C12C C13C 1.394(3)
C13C C14C 1.403(3)
C14C C15C 1.383(3)
C15C H15C 0.9500
C16C H16G 0.9800
C16C H16H 0.9800
C16C H16I 0.9800
C17C H17G 0.9800
C17C H17H 0.9800
C17C H17I 0.9800
C18C H18G 0.9800
C18C H18H 0.9800
C18C H18I 0.9800

loop_
_geom_hbond_atom_site_label_D
_geom_hbond_atom_site_label_H
_geom_hbond_atom_site_label_A
_geom_hbond_site_symmetry_A
_geom_hbond_distance_DH
_geom_hbond_distance_HA
_geom_hbond_distance_DA
_geom_hbond_angle_DHA
_geom_hbond_publ_flag
N1A H19 O1A 1_555 0.92 1.91 2.618(3) 133 y
N1A H20 N1C 1_455 0.89 2.41 3.262(3) 162 y
N1B H21 O1B 1_555 0.88 1.96 2.634(3) 132 y
N1B H22 O4B 4_576 0.87 2.22 3.022(3) 153 y
N1C H23 O1C 1_555 0.93 1.93 2.633(3) 130 y
N1C H24 O3A 3_666 0.84 2.19 2.977(2) 156 y
C15B H15B O1A 1_555 0.95 2.55 3.434(3) 154 y
C18B H18D O3C 2_645 0.98 2.38 3.212(3) 142 y
C18B H18F O1A 1_555 0.98 2.53 3.177(3) 123 y
C2B H8 Cg1 1_555 0.95 2.75 3.342(2) 121 y
C2C H14 Cg2 4_564 0.95 2.94 3.674(2) 135 y
C16C H16I Cg4 1_655 0.98 2.80 3.724(2) 157 y

loop_
_geom_torsion_atom_site_label_1
_geom_torsion_atom_site_label_2
_geom_torsion_atom_site_label_3
_geom_torsion_atom_site_label_4
_geom_torsion
C6A C1A C2A C3A 1.9(4)
C1A C2A C3A C4A -1.0(4)
C2A C3A C4A C5A -1.3(4)
C3A C4A C5A N1A -175.4(2)
C3A C4A C5A C6A 2.6(3)
C2A C1A C6A C5A -0.6(3)
C2A C1A C6A C7A 175.7(2)
N1A C5A C6A C1A 176.31(19)
C4A C5A C6A C1A -1.7(3)
N1A C5A C6A C7A 0.1(3)
C4A C5A C6A C7A -177.94(18)
C1A C6A C7A O1A -167.99(19)
C5A C6A C7A O1A 8.1(3)
C1A C6A C7A C8A 11.0(3)
C5A C6A C7A C8A -172.87(18)
O1A C7A C8A C9A 1.4(3)
C6A C7A C8A C9A -177.63(18)
C7A C8A C9A C10A -178.66(19)
C8A C9A C10A C11A 177.7(2)
C8A C9A C10A C15A -1.7(3)
C15A C10A C11A C12A 0.4(3)
C9A C10A C11A C12A -178.99(18)
C16A O2A C12A C11A -0.2(3)
C16A O2A C12A C13A -179.21(17)
C10A C11A C12A O2A -178.18(18)
C10A C11A C12A C13A 0.8(3)
C17A O3A C13A C12A 102.8(2)
C17A O3A C13A C14A -79.2(2)
O2A C12A C13A O3A -4.2(3)
C11A C12A C13A O3A 176.75(17)
O2A C12A C13A C14A 177.80(17)
C11A C12A C13A C14A -1.3(3)
C18A O4A C14A C15A 1.7(3)
C18A O4A C14A C13A -177.75(19)
O3A C13A C14A O4A 2.0(3)
C12A C13A C14A O4A 179.98(17)
O3A C13A C14A C15A -177.48(17)
C12A C13A C14A C15A 0.5(3)
O4A C14A C15A C10A -178.72(18)
C13A C14A C15A C10A 0.7(3)
C11A C10A C15A C14A -1.1(3)
C9A C10A C15A C14A 178.22(18)
C6B C1B C2B C3B -1.4(3)
C1B C2B C3B C4B 1.7(3)
C2B C3B C4B C5B 0.1(3)
C3B C4B C5B N1B 177.82(19)
C3B C4B C5B C6B -2.3(3)
C2B C1B C6B C5B -0.8(3)
C2B C1B C6B C7B 179.06(19)
N1B C5B C6B C1B -177.55(19)
C4B C5B C6B C1B 2.6(3)
N1B C5B C6B C7B 2.6(3)
C4B C5B C6B C7B -177.27(17)
C1B C6B C7B O1B 164.52(18)
C5B C6B C7B O1B -15.6(3)
C1B C6B C7B C8B -17.5(3)
C5B C6B C7B C8B 162.37(17)
O1B C7B C8B C9B 7.6(3)
C6B C7B C8B C9B -170.46(18)
C7B C8B C9B C10B -178.27(18)
C8B C9B C10B C11B 178.6(2)
C8B C9B C10B C15B 0.3(3)
C15B C10B C11B C12B 1.7(3)
C9B C10B C11B C12B -176.66(19)
C16B O2B C12B C11B -8.1(3)
C16B O2B C12B C13B 171.3(2)
C10B C11B C12B O2B 178.81(19)
C10B C11B C12B C13B -0.6(3)
C17B O3B C13B C14B -92.2(3)
C17B O3B C13B C12B 92.6(3)
O2B C12B C13B O3B -5.7(3)
C11B C12B C13B O3B 173.78(19)
O2B C12B C13B C14B 179.11(18)
C11B C12B C13B C14B -1.4(3)
C18B O4B C14B C15B -8.4(3)
C18B O4B C14B C13B 173.43(18)
O3B C13B C14B O4B 5.3(3)
C12B C13B C14B O4B -179.45(18)
O3B C13B C14B C15B -172.86(18)
C12B C13B C14B C15B 2.4(3)
O4B C14B C15B C10B -179.30(18)
C13B C14B C15B C10B -1.3(3)
C11B C10B C15B C14B -0.8(3)
C9B C10B C15B C14B 177.52(18)
C6C C1C C2C C3C 1.4(3)
C1C C2C C3C C4C -1.8(3)
C2C C3C C4C C5C -0.2(3)
C3C C4C C5C N1C -180.0(2)
C3C C4C C5C C6C 2.6(3)
C2C C1C C6C C5C 1.0(3)
C2C C1C C6C C7C -176.0(2)
N1C C5C C6C C1C 179.67(18)
C4C C5C C6C C1C -2.9(3)
N1C C5C C6C C7C -3.4(3)
C4C C5C C6C C7C 174.08(18)
C1C C6C C7C O1C -169.5(2)
C5C C6C C7C O1C 13.7(3)
C1C C6C C7C C8C 12.3(3)
C5C C6C C7C C8C -164.54(18)
O1C C7C C8C C9C -3.4(3)
C6C C7C C8C C9C 174.90(19)
C7C C8C C9C C10C 180.00(18)
C8C C9C C10C C11C -174.5(2)
C8C C9C C10C C15C 4.2(3)
C15C C10C C11C C12C 1.0(3)
C9C C10C C11C C12C 179.69(18)
C16C O2C C12C C11C -0.9(3)
C16C O2C C12C C13C 179.83(17)
C10C C11C C12C O2C -178.58(17)
C10C C11C C12C C13C 0.7(3)
C17C O3C C13C C12C -106.7(2)
C17C O3C C13C C14C 75.6(2)
O2C C12C C13C O3C -0.7(3)
C11C C12C C13C O3C -179.97(17)
O2C C12C C13C C14C 177.04(16)
C11C C12C C13C C14C -2.3(3)
C18C O4C C14C C15C 7.4(3)
C18C O4C C14C C13C -172.62(16)
O3C C13C C14C O4C 0.0(3)
C12C C13C C14C O4C -177.71(16)
O3C C13C C14C C15C 179.92(17)
C12C C13C C14C C15C 2.2(3)
O4C C14C C15C C10C 179.35(17)
C13C C14C C15C C10C -0.6(3)
C11C C10C C15C C14C -1.0(3)
C9C C10C C15C C14C -179.66(18)

loop_
_cod_related_entry_id
_cod_related_entry_database
_cod_related_entry_code
1 ChemSpider 30656946
